data_7209493
loop_
_publ_author_name
'Huppertz, H.'

_publ_section_title
;
 High-pressure preparation, crystal structure and properties of RE4 B6 O15
 (RE = Dy, Ho) with an extension of the "fundamental building
 block"-descriptors
;
_journal_name_full
;
Zeitschrift fuer Naturforschung, Teil B. Anorganische Chemie, Organische
 Chemie (42,1987-)
;
_journal_page_first 278
_journal_page_last 290
_journal_volume 58
_journal_year 2003
_chemical_formula_sum 'B6 Ho4 O15'
_chemical_name_systematic 'Ho4 (B6 O15)'
_space_group_IT_number 15
_symmetry_space_group_name_Hall '-C 2yc'
_symmetry_space_group_name_H-M 'C 1 2/c 1'
_cell_angle_alpha 90
_cell_angle_beta 96.706
_cell_angle_gamma 90
_cell_formula_units_Z 4
_cell_length_a 11.6414
_cell_length_b 4.3666
_cell_length_c 18.8254
_cell_volume 950.411
_citation_journal_id_ASTM ZNBSEN
_cod_data_source_file boron4-x_266.cif
_cod_data_source_block B6Ho4O15
_cod_original_cell_volume 950.4108
_cod_database_code 7209493

loop_
_symmetry_equiv_pos_as_xyz
x,y,z
-x,y,-z+1/2
-x,-y,-z
x,-y,z-1/2
x+1/2,y+1/2,z
-x+1/2,y+1/2,-z+1/2
-x+1/2,-y+1/2,-z
x+1/2,-y+1/2,z-1/2

loop_
_atom_site_label
_atom_site_type_symbol
_atom_site_fract_x
_atom_site_fract_y
_atom_site_fract_z
_atom_site_occupancy
_atom_site_U_iso_or_equiv
B3 B+3 0.3309 -0.3069 0.5254 1 0.0
O5 O-2 0.936 0.4018 0.803 1 0.0
O8 O-2 0.6811 0.3688 0.7037 1 0.0
O4 O-2 0.0138 -0.1756 0.6211 1 0.0
O2 O-2 0.3192 0.2391 0.6388 1 0.0
B2 B+3 0.9322 0.7257 0.8056 1 0.0
B1 B+3 0.0973 0.296 0.4129 1 0.0
Ho2 Ho+3 0.13225 0.2081 0.598408 1 0.0
Ho1 Ho+3 0.86244 0.21267 0.696461 1 0.0
O6 O-2 0.4152 -0.1265 0.5695 1 0.0
O3 O-2 0.2097 0.7042 0.55 1 0.0
O7 O-2 0.1275 0.1199 0.4791 1 0.0
O1 O-2 0 -0.132 0.75 1 0.0
